data_4129929
loop_
_publ_author_name
'Chorazy, Szymon'
'Stanek, Jan J.'
'Noga\'s, Wojciech'
'Majcher, Anna M.'
'Rams, Micha\/l'
'Kozie\/l, Marcin'
'Juszy\'nska-Ga\/l\;azka, Ewa'
'Nakabayashi, Koji'
'Ohkoshi, Shin-ichi'
'Sieklucka, Barbara'
'Podgajny, Robert'

_publ_section_title
;
 Tuning of Charge Transfer Assisted Phase Transition and Slow Magnetic
 Relaxation Functionalities in {Fe(9-x)Co(x)[W(CN)8]6} (x = 0-9) Molecular
 Solid Solution.
;
_journal_issue 5
_journal_name_full 'Journal of the American Chemical Society'
_journal_page_first 1635
_journal_page_last 1646
_journal_paper_doi 10.1021/jacs.5b11924
_journal_volume 138
_journal_year 2016
_chemical_formula_moiety 'C84 H60 Co6 Fe3 N48 O36 W6'
_chemical_formula_sum 'C84 H60 Co6 Fe3 N48 O36 W6'
_chemical_formula_weight 3942.03
_space_group_IT_number 15
_space_group_name_Hall '-C 2yc'
_space_group_name_H-M_alt 'C 1 2/c 1'
_symmetry_cell_setting monoclinic
_symmetry_Int_Tables_number 15
_symmetry_space_group_name_Hall '-C 2yc'
_symmetry_space_group_name_H-M 'C 1 2/c 1'
_atom_sites_solution_hydrogens geom
_audit_conform_dict_location ftp://ftp.iucr.org/pub/cif_core.dic
_audit_conform_dict_name cif_core.dic
_audit_conform_dict_version 2.4.3
_audit_creation_date 2015-01-27T12:46:21-00:00
_audit_creation_method 'WinGX routine CIF_UPDATE'
_cell_angle_alpha 90
_cell_angle_beta 114.0180(10)
_cell_angle_gamma 90
_cell_formula_units_Z 4
_cell_length_a 28.9608(6)
_cell_length_b 19.3329(5)
_cell_length_c 32.6113(6)
_cell_measurement_reflns_used 79752
_cell_measurement_temperature 250(2)
_cell_measurement_theta_max 27.48
_cell_measurement_theta_min 3.08
_cell_measurement_wavelength 0.71075
_cell_volume 16678.0(6)
_computing_molecular_graphics 'Ortep for Windows (Farrugia, 2012)'
_computing_publication_material 'WinGX publication routines (Farrugia, 2012)'
_computing_structure_refinement 'SHELXL-2014/7 (Sheldrick, 2014)'
_diffrn_ambient_temperature 250(2)
_diffrn_measured_fraction_theta_full 0.998
_diffrn_measured_fraction_theta_max 0.992
_diffrn_measurement_device_type 'Rigaku R-AXIS RAPID'
_diffrn_measurement_method \w
_diffrn_radiation_probe x-ray
_diffrn_radiation_type MoK\a
_diffrn_radiation_wavelength 0.71075
_diffrn_reflns_av_R_equivalents 0.0602
_diffrn_reflns_av_unetI/netI 0.0487
_diffrn_reflns_Laue_measured_fraction_full 0.998
_diffrn_reflns_Laue_measured_fraction_max 0.992
_diffrn_reflns_limit_h_max 37
_diffrn_reflns_limit_h_min -37
_diffrn_reflns_limit_k_max 25
_diffrn_reflns_limit_k_min -25
_diffrn_reflns_limit_l_max 36
_diffrn_reflns_limit_l_min -42
_diffrn_reflns_number 79752
_diffrn_reflns_point_group_measured_fraction_full 0.998
_diffrn_reflns_point_group_measured_fraction_max 0.992
_diffrn_reflns_theta_full 25.242
_diffrn_reflns_theta_max 27.48
_diffrn_reflns_theta_min 3.08
_diffrn_standards_number 0
_exptl_absorpt_coefficient_mu 5.018
_exptl_absorpt_correction_T_max 0.669
_exptl_absorpt_correction_T_min 0.521
_exptl_absorpt_correction_type multi-scan
_exptl_absorpt_process_details 'ABSCOR (Rigaku, 1995)'
_exptl_crystal_colour brown
_exptl_crystal_density_diffrn 1.57
_exptl_crystal_density_method 'not measured'
_exptl_crystal_description block
_exptl_crystal_F_000 7488
_exptl_crystal_size_max 0.16
_exptl_crystal_size_mid 0.13
_exptl_crystal_size_min 0.1
_refine_diff_density_max 2.649
_refine_diff_density_min -6.164
_refine_diff_density_rms 0.298
_refine_ls_extinction_method none
_refine_ls_goodness_of_fit_ref 1.18
_refine_ls_hydrogen_treatment constr
_refine_ls_matrix_type full
_refine_ls_number_constraints 0
_refine_ls_number_parameters 776
_refine_ls_number_reflns 18981
_refine_ls_number_restraints 116
_refine_ls_restrained_S_all 1.183
_refine_ls_R_factor_all 0.0778
_refine_ls_R_factor_gt 0.0587
_refine_ls_shift/su_max 0.035
_refine_ls_shift/su_mean 0.001
_refine_ls_structure_factor_coef Fsqd
_refine_ls_weighting_details 'w=1/[\s^2^(Fo^2^)+(0.1361P)^2^+68.6711P] where P=(Fo^2^+2Fc^2^)/3'
_refine_ls_weighting_scheme calc
_refine_ls_wR_factor_gt 0.1686
_refine_ls_wR_factor_ref 0.2267
_reflns_Friedel_coverage 0
_reflns_number_gt 15022
_reflns_number_total 18981
_reflns_threshold_expression 'I > 2\s(I)'
_cod_data_source_file ja5b11924_si_002.cif
_cod_data_source_block Co6Fe3W6_HT
_cod_original_sg_symbol_H-M 'C 2/c'
_cod_database_code 4129929
_shelx_estimated_absorpt_t_min 0.482
_shelx_estimated_absorpt_t_max 0.69

loop_
_symmetry_equiv_pos_as_xyz
'x, y, z'
'-x, y, -z+1/2'
'x+1/2, y+1/2, z'
'-x+1/2, y+1/2, -z+1/2'
'-x, -y, -z'
'x, -y, z-1/2'
'-x+1/2, -y+1/2, -z'
'x+1/2, -y+1/2, z-1/2'

loop_
_atom_site_label
_atom_site_type_symbol
_atom_site_fract_x
_atom_site_fract_y
_atom_site_fract_z
_atom_site_U_iso_or_equiv
_atom_site_adp_type
_atom_site_occupancy
_atom_site_site_symmetry_order
_atom_site_calc_flag
_atom_site_refinement_flags_posn
_atom_site_refinement_flags_adp
_atom_site_refinement_flags_occupancy
_atom_site_disorder_assembly
_atom_site_disorder_group
W1 W 0.41890(2) 0.83615(2) 0.11867(2) 0.03230(12) Uani 1 1 d . . . . .
W2 W 0.67726(2) 0.65961(2) 0.23409(2) 0.02796(12) Uani 1 1 d . . . . .
W3 W 0.43945(2) 0.44759(2) 0.12467(2) 0.02977(12) Uani 1 1 d . . . . .
Co1 Co 0.5 0.64767(8) 0.25 0.0220(3) Uani 1 2 d S T P . .
Co2 Co 0.60538(5) 0.91800(7) 0.23252(5) 0.0365(3) Uani 1 1 d . . . . .
Fe5 Fe 0.28473(5) 0.62696(8) 0.09103(4) 0.0351(3) Uani 0.75 1 d . . P . .
Co5 Co 0.28473(5) 0.62696(8) 0.09103(4) 0.0351(3) Uani 0.25 1 d . . P . .
Co3 Co 0.62876(5) 0.39150(7) 0.24639(4) 0.0308(3) Uani 0.25 1 d . . P . .
Fe3 Fe 0.62876(5) 0.39150(7) 0.24639(4) 0.0308(3) Uani 0.75 1 d . . P . .
Co4 Co 0.52686(5) 0.65332(7) 0.06785(4) 0.0381(3) Uani 1 1 d . . . . .
C11 C 0.4527(4) 0.7597(5) 0.1710(3) 0.0314(19) Uani 1 1 d . . . . .
N11 N 0.4713(3) 0.7214(4) 0.1991(2) 0.0306(16) Uani 1 1 d . . . . .
C12 C 0.4090(4) 0.8745(6) 0.1773(3) 0.041(2) Uani 1 1 d . . . . .
N12 N 0.4047(4) 0.8916(5) 0.2087(3) 0.050(2) Uani 1 1 d . . . . .
C13 C 0.4938(4) 0.8705(5) 0.1633(3) 0.039(2) Uani 1 1 d . . . . .
N13 N 0.5328(4) 0.8889(5) 0.1876(3) 0.044(2) Uani 1 1 d . . . . .
C14 C 0.4654(4) 0.7693(5) 0.0970(3) 0.035(2) Uani 1 1 d . . . . .
N14 N 0.4875(4) 0.7304(5) 0.0857(3) 0.045(2) Uani 1 1 d . . . . .
C15 C 0.3626(4) 0.7570(6) 0.1088(3) 0.041(2) Uani 1 1 d . . . . .
N15 N 0.3332(4) 0.7126(5) 0.1014(3) 0.052(2) Uani 1 1 d . . . . .
C16 C 0.3493(6) 0.8934(8) 0.0959(5) 0.073(4) Uani 1 1 d . U . . .
N16 N 0.3112(8) 0.9239(11) 0.0844(6) 0.139(7) Uani 1 1 d . U . . .
C17 C 0.3811(4) 0.8259(6) 0.0459(4) 0.041(2) Uani 1 1 d . . . . .
N17 N 0.3603(4) 0.8208(6) 0.0081(3) 0.065(3) Uani 1 1 d . . . . .
C18 C 0.4369(7) 0.9285(9) 0.0934(6) 0.090(5) Uani 1 1 d . U . . .
N18 N 0.4482(8) 0.9773(11) 0.0803(7) 0.160(8) Uani 1 1 d . U . . .
C21 C 0.6045(3) 0.6553(4) 0.2415(3) 0.0223(15) Uani 1 1 d . U . . .
N21 N 0.5702(3) 0.6509(4) 0.2461(2) 0.0282(15) Uani 1 1 d . U . . .
C22 C 0.6483(3) 0.7632(5) 0.2310(3) 0.0307(18) Uani 1 1 d . U . . .
N22 N 0.6350(3) 0.8186(5) 0.2299(3) 0.044(2) Uani 1 1 d . . . . .
C23 C 0.6556(4) 0.5515(5) 0.2340(3) 0.0328(19) Uani 1 1 d . . . . .
N23 N 0.6458(3) 0.4959(5) 0.2365(3) 0.0389(18) Uani 1 1 d . . . . .
C24 C 0.6162(4) 0.6495(5) 0.1666(3) 0.037(2) Uani 1 1 d . U . . .
N24 N 0.5859(4) 0.6477(5) 0.1321(3) 0.050(2) Uani 1 1 d . . . . .
C25 C 0.6983(4) 0.6395(5) 0.3048(3) 0.038(2) Uani 1 1 d . . . . .
N25 N 0.7062(3) 0.6310(5) 0.3413(3) 0.044(2) Uani 1 1 d . . . . .
C26 C 0.7408(4) 0.5965(6) 0.2395(4) 0.043(2) Uani 1 1 d . U . . .
N26 N 0.7735(4) 0.5636(6) 0.2420(5) 0.082(4) Uani 1 1 d . U . . .
C27 C 0.7013(4) 0.7055(7) 0.1861(4) 0.054(3) Uani 1 1 d . U . . .
N27A N 0.7146(11) 0.7475(16) 0.1638(9) 0.074(7) Uani 0.5 1 d . U P . .
N27B N 0.7181(8) 0.7187(11) 0.1585(7) 0.043(5) Uiso 0.5 1 d . . P . .
C28 C 0.7426(4) 0.7242(6) 0.2717(4) 0.044(2) Uani 1 1 d . . . . .
N28 N 0.7767(3) 0.7590(5) 0.2909(3) 0.051(2) Uani 1 1 d . . . . .
C31 C 0.4648(3) 0.5286(5) 0.1749(3) 0.0303(18) Uani 1 1 d . . . . .
N31 N 0.4762(3) 0.5708(4) 0.2010(3) 0.0347(17) Uani 1 1 d . . . . .
C32 C 0.5131(5) 0.4175(5) 0.1737(3) 0.041(2) Uani 1 1 d . . . . .
N32 N 0.5536(4) 0.4028(5) 0.1994(3) 0.045(2) Uani 1 1 d . . . . .
C33 C 0.4090(4) 0.4222(5) 0.1735(3) 0.036(2) Uani 1 1 d . . . . .
N33 N 0.3937(3) 0.4110(4) 0.2001(3) 0.0402(19) Uani 1 1 d . . . . .
C34 C 0.4673(3) 0.5300(5) 0.0964(3) 0.0304(18) Uani 1 1 d . U . . .
N34 N 0.4855(4) 0.5734(5) 0.0835(3) 0.046(2) Uani 1 1 d . . . . .
C35 C 0.3767(3) 0.5205(5) 0.1100(3) 0.037(2) Uani 1 1 d . U . . .
N35 N 0.3453(4) 0.5578(6) 0.1034(3) 0.053(2) Uani 1 1 d . . . . .
C36 C 0.4276(6) 0.3384(6) 0.1247(5) 0.063(4) Uani 1 1 d . . . . .
N36A N 0.4287(9) 0.2786(11) 0.1296(8) 0.082(6) Uani 0.7 1 d . U P . .
N36B N 0.402(2) 0.289(3) 0.1151(19) 0.094(17) Uiso 0.3 1 d . . P . .
C37A C 0.3820(7) 0.4286(10) 0.0602(6) 0.088(5) Uani 1 1 d . U . . .
N37A N 0.3514(8) 0.4187(12) 0.0246(7) 0.155(8) Uani 1 1 d . U . . .
C38 C 0.4781(5) 0.4005(6) 0.0869(3) 0.047(3) Uani 1 1 d . . . . .
N38 N 0.4970(5) 0.3749(6) 0.0665(4) 0.071(3) Uani 1 1 d . . . . .
O41 O 0.4733(3) 0.6548(5) 0.0013(2) 0.059(2) Uani 1 1 d . . . A 1
C42A C 0.4240(8) 0.6845(13) -0.0174(7) 0.044(5) Uiso 0.5 1 d . . P A 1
H42A H 0.4088 0.6814 0.0041 0.066 Uiso 1 1 calc R U . A 1
H42B H 0.4032 0.6597 -0.0445 0.066 Uiso 1 1 calc R U . A 1
H42C H 0.4263 0.7327 -0.0247 0.066 Uiso 1 1 calc R U . A 1
O43 O 0.5647(4) 0.7313(5) 0.0474(3) 0.069(3) Uani 1 1 d D . . B 1
C44A C 0.592(4) 0.789(4) 0.073(3) 0.20(5) Uiso 0.3 1 d D . P B 1
H44A H 0.6053 0.8163 0.0548 0.306 Uiso 0.2 1 calc R U P B 1
H44B H 0.5696 0.8182 0.0809 0.306 Uiso 0.2 1 calc R U P B 1
H44C H 0.6198 0.7735 0.0997 0.306 Uiso 0.2 1 calc R U P B 1
H44D H 0.5911 0.789 0.1021 0.306 Uiso 0.2 1 calc R U P B 1
H44E H 0.6268 0.7871 0.076 0.306 Uiso 0.2 1 calc R U P B 1
H44F H 0.5766 0.8318 0.0572 0.306 Uiso 0.2 1 calc R U P B 1
O45 O 0.5672(4) 0.5819(5) 0.0447(3) 0.065(2) Uani 1 1 d . . . C 1
C46A C 0.5594(14) 0.5129(18) 0.0340(12) 0.081(9) Uiso 0.5 1 d . . P C 1
H46A H 0.5894 0.4935 0.0322 0.122 Uiso 0.5 1 calc R U P C 1
H46B H 0.5308 0.5077 0.0053 0.122 Uiso 0.5 1 calc R U P C 1
H46C H 0.5525 0.4888 0.057 0.122 Uiso 0.5 1 calc R U P C 1
O51 O 0.2681(3) 0.6224(5) 0.0208(3) 0.064(2) Uani 1 1 d . . . D 1
C52A C 0.2676(17) 0.681(2) -0.0065(15) 0.114(13) Uiso 0.5 1 d . . P D 1
H52A H 0.2544 0.7208 0.0031 0.171 Uiso 0.5 1 calc R U P D 1
H52B H 0.2463 0.6706 -0.0376 0.171 Uiso 0.5 1 calc R U P D 1
H52C H 0.3018 0.6903 -0.0034 0.171 Uiso 0.5 1 calc R U P D 1
O53 O 0.2211(3) 0.6922(5) 0.0729(2) 0.057(2) Uani 1 1 d . . . E 1
C54 C 0.2147(5) 0.7490(8) 0.0971(5) 0.065(3) Uiso 1 1 d . . . E 1
H54A H 0.1817 0.7694 0.0807 0.098 Uiso 0.5 1 calc R U P E 1
H54B H 0.2174 0.7336 0.1263 0.098 Uiso 0.5 1 calc R U P E 1
H54C H 0.2407 0.7832 0.101 0.098 Uiso 0.5 1 calc R U P E 1
H54D H 0.2448 0.7547 0.1246 0.098 Uiso 0.5 1 calc R U P E 1
H54E H 0.2091 0.7906 0.0791 0.098 Uiso 0.5 1 calc R U P E 1
H54F H 0.1858 0.7409 0.1044 0.098 Uiso 0.5 1 calc R U P E 1
O55 O 0.2354(4) 0.5412(5) 0.0775(3) 0.071(3) Uani 1 1 d D . . F 1
C56A C 0.2458(12) 0.4869(17) 0.1079(10) 0.117(10) Uiso 0.7 1 d . . P F 1
H56A H 0.2576 0.4473 0.0966 0.175 Uiso 1 1 calc R U . F 1
H56B H 0.2153 0.4745 0.1117 0.175 Uiso 1 1 calc R U . F 1
H56C H 0.2717 0.5011 0.1365 0.175 Uiso 1 1 calc R U . F 1
O61 O 0.6198(4) 0.9505(5) 0.1759(3) 0.066(2) Uani 1 1 d . . . G 1
C62 C 0.6085(8) 0.9091(11) 0.1376(7) 0.107(6) Uiso 1 1 d . . . G 1
H62A H 0.6191 0.8619 0.1467 0.161 Uiso 1 1 calc R U . G 1
H62B H 0.6262 0.9268 0.1202 0.161 Uiso 1 1 calc R U . G 1
H62C H 0.5724 0.9101 0.1195 0.161 Uiso 1 1 calc R U . G 1
O63 O 0.6775(3) 0.9539(5) 0.2745(3) 0.065(2) Uani 1 1 d . . . H 1
C64 C 0.7144(6) 0.9182(9) 0.3126(5) 0.077(4) Uiso 1 1 d . . . H 1
H64A H 0.7214 0.9451 0.3396 0.115 Uiso 1 1 calc R U . H 1
H64B H 0.7453 0.9122 0.3081 0.115 Uiso 1 1 calc R U . H 1
H64C H 0.7012 0.8732 0.3156 0.115 Uiso 1 1 calc R U . H 1
O65 O 0.5825(3) 1.0206(5) 0.2352(3) 0.067(2) Uani 1 1 d . . . I 1
C66 C 0.5371(9) 1.0541(12) 0.2054(8) 0.123(8) Uiso 1 1 d . . . I 1
H66A H 0.531 1.0429 0.1746 0.184 Uiso 1 1 calc R U . I 1
H66B H 0.5408 1.1038 0.2097 0.184 Uiso 1 1 calc R U . I 1
H66C H 0.5089 1.0384 0.2117 0.184 Uiso 1 1 calc R U . I 1
O71 O 0.7039(3) 0.3776(5) 0.2934(3) 0.057(2) Uani 1 1 d . . . J 1
C72 C 0.7492(6) 0.4032(8) 0.2897(5) 0.072(4) Uiso 1 1 d . . . J 1
H72A H 0.747 0.453 0.2861 0.108 Uiso 1 1 calc R U . J 1
H72B H 0.7522 0.3822 0.2639 0.108 Uiso 1 1 calc R U . J 1
H72C H 0.7785 0.3914 0.3167 0.108 Uiso 1 1 calc R U . J 1
O73 O 0.6519(3) 0.3611(4) 0.1948(2) 0.0487(19) Uani 1 1 d . . . K 1
C74 C 0.6359(6) 0.3889(9) 0.1518(5) 0.078(4) Uiso 1 1 d . . . K 1
H74A H 0.5994 0.3943 0.1389 0.117 Uiso 1 1 calc R U . K 1
H74B H 0.6454 0.3581 0.1331 0.117 Uiso 1 1 calc R U . K 1
H74C H 0.6517 0.4336 0.1534 0.117 Uiso 1 1 calc R U . K 1
O75 O 0.6177(4) 0.2846(4) 0.2527(3) 0.068(2) Uani 1 1 d . . . L 1
C76A C 0.6463(18) 0.228(2) 0.2731(16) 0.184(18) Uiso 0.7 1 d . . P L 1
H76A H 0.6247 0.1874 0.2669 0.276 Uiso 0.3 1 calc R U P L 1
H76B H 0.6718 0.2206 0.2614 0.276 Uiso 0.3 1 calc R U P L 1
H76C H 0.6625 0.2355 0.3052 0.276 Uiso 0.3 1 calc R U P L 1
H76D H 0.6813 0.2416 0.2888 0.276 Uiso 0.3 1 calc R U P L 1
H76E H 0.6342 0.2084 0.2943 0.276 Uiso 0.3 1 calc R U P L 1
H76F H 0.6435 0.1935 0.2505 0.276 Uiso 0.3 1 calc R U P L 1
C42B C 0.4171(12) 0.6548(16) -0.0129(10) 0.062(7) Uiso 0.5 1 d . . P M 2
C44B C 0.6163(7) 0.736(2) 0.0531(15) 0.161(15) Uiso 0.7 1 d D . P N 2
C46B C 0.5830(17) 0.513(2) 0.0605(15) 0.105(12) Uiso 0.5 1 d . . P O 2
C52B C 0.3088(13) 0.6210(19) 0.0033(12) 0.084(9) Uiso 0.5 1 d . . P P 2
C56B C 0.184(4) 0.541(5) 0.078(3) 0.14(3) Uiso 0.3 1 d . . P Q 2
C76B C 0.618(3) 0.229(4) 0.225(2) 0.11(2) Uiso 0.3 1 d . . P R 2
C1 C 0.1525(13) 0.616(2) 0.1459(18) 0.25(2) Uiso 0.9 1 d D . P . .
O1 O 0.1079(7) 0.5783(10) 0.1398(6) 0.128(6) Uiso 0.9 1 d D . P . .
C2B C 0.3397(11) 0.082(4) 0.166(2) 0.102(19) Uiso 0.3 1 d D . P . .
C2A C 0.366(3) 0.067(4) 0.1451(12) 0.26(3) Uiso 0.7 1 d D . P . .
O2 O 0.3931(9) 0.0891(13) 0.1903(9) 0.199(9) Uiso 1 1 d D . . . .
C3 C 0.2848(18) 0.432(3) -0.1044(16) 0.186(19) Uiso 0.7 1 d D . P . .
O3 O 0.3296(17) 0.407(2) -0.0686(15) 0.265(19) Uiso 0.7 1 d D . P . .
C4A C 0.2825(18) 0.299(3) 0.0943(13) 0.172(17) Uiso 0.7 1 d D . P . .
O4A O 0.2635(7) 0.3172(9) 0.1270(6) 0.090(5) Uiso 0.7 1 d D . P . .
C4B C 0.310(3) 0.269(4) 0.122(3) 0.11(2) Uiso 0.3 1 d D . P . .
O4B O 0.345(3) 0.235(5) 0.161(3) 0.25(4) Uiso 0.3 1 d D . P . .
C5A C -0.031(2) 0.661(3) 0.091(2) 0.22(3) Uiso 0.7 1 d D . P . .
O5 O -0.0067(15) 0.605(2) 0.0787(13) 0.225(15) Uiso 0.7 1 d D . P . .
C6 C 0.213(3) 0.409(3) -0.018(2) 0.24(3) Uiso 0.6 1 d D . P . .
O6A O 0.239(2) 0.470(3) 0.004(2) 0.139(19) Uiso 0.3 1 d D . P . .
O6B O 0.200(3) 0.469(3) -0.0003(13) 0.19(3) Uiso 0.3 1 d D . P . .
O7 O 0.0122(19) 0.344(2) 0.0012(16) 0.257(19) Uiso 0.7 1 d D . P . .
C7 C -0.026(3) 0.391(4) 0.003(3) 0.32(4) Uiso 0.7 1 d D . P . .
O8 O 0.5 0.247(3) 0.25 0.227(19) Uiso 0.8 2 d DS . P . .
C8 C 0.5491(9) 0.228(2) 0.2824(11) 0.087(12) Uiso 0.4 1 d D . P . .

loop_
_atom_site_aniso_label
_atom_site_aniso_U_11
_atom_site_aniso_U_22
_atom_site_aniso_U_33
_atom_site_aniso_U_23
_atom_site_aniso_U_13
_atom_site_aniso_U_12
W1 0.0371(2) 0.0283(2) 0.02494(19) 0.00359(13) 0.00592(16) 0.00264(14)
W2 0.02544(19) 0.0295(2) 0.0304(2) 0.00165(13) 0.01280(16) 0.00159(13)
W3 0.0325(2) 0.0321(2) 0.02345(18) -0.00441(13) 0.01017(15) -0.00130(14)
Co1 0.0217(7) 0.0244(8) 0.0184(7) 0 0.0067(6) 0
Co2 0.0340(6) 0.0290(7) 0.0462(7) 0.0046(5) 0.0160(6) -0.0024(5)
Fe5 0.0287(6) 0.0419(8) 0.0279(6) 0.0026(5) 0.0047(5) 0.0010(6)
Co5 0.0287(6) 0.0419(8) 0.0279(6) 0.0026(5) 0.0047(5) 0.0010(6)
Co3 0.0345(6) 0.0274(6) 0.0314(6) 0.0014(5) 0.0141(6) 0.0062(5)
Fe3 0.0345(6) 0.0274(6) 0.0314(6) 0.0014(5) 0.0141(6) 0.0062(5)
Co4 0.0435(7) 0.0463(8) 0.0269(6) 0.0000(5) 0.0169(6) -0.0009(6)
C11 0.037(5) 0.023(4) 0.024(4) 0.001(3) 0.002(4) -0.002(4)
N11 0.029(4) 0.034(4) 0.026(4) 0.001(3) 0.008(3) 0.001(3)
C12 0.037(5) 0.045(6) 0.037(5) 0.002(4) 0.010(4) 0.003(4)
N12 0.058(6) 0.049(6) 0.046(5) -0.004(4) 0.023(5) 0.009(5)
C13 0.056(6) 0.024(5) 0.035(5) -0.002(4) 0.016(5) -0.001(4)
N13 0.053(5) 0.037(5) 0.040(5) 0.003(4) 0.016(4) -0.001(4)
C14 0.039(5) 0.040(5) 0.024(4) 0.000(4) 0.010(4) -0.005(4)
N14 0.064(6) 0.044(5) 0.030(4) 0.000(4) 0.022(4) 0.004(4)
C15 0.040(5) 0.049(6) 0.026(4) 0.006(4) 0.006(4) 0.006(5)
N15 0.048(5) 0.052(6) 0.044(5) 0.012(4) 0.007(4) -0.016(5)
C16 0.071(5) 0.074(6) 0.070(5) 0.002(4) 0.025(4) 0.022(4)
N16 0.141(13) 0.156(14) 0.107(11) 0.015(10) 0.037(10) 0.084(11)
C17 0.024(4) 0.049(6) 0.039(5) 0.007(5) 0.002(4) 0.003(4)
N17 0.061(7) 0.080(8) 0.030(5) 0.003(5) -0.008(5) 0.007(6)
C18 0.098(8) 0.067(7) 0.074(7) 0.023(6) 0.005(6) -0.028(7)
N18 0.176(15) 0.124(13) 0.129(12) 0.067(10) 0.009(11) -0.055(11)
C21 0.0211(17) 0.0235(18) 0.0233(17) -0.0006(10) 0.0100(11) 0.0006(10)
N21 0.0270(17) 0.0291(17) 0.0288(17) -0.0001(9) 0.0116(11) 0.0001(9)
C22 0.030(2) 0.031(2) 0.031(2) 0.0001(10) 0.0121(12) 0.0001(10)
N22 0.040(5) 0.038(5) 0.053(5) 0.001(4) 0.015(4) -0.010(4)
C23 0.034(5) 0.031(5) 0.032(4) -0.001(4) 0.011(4) 0.009(4)
N23 0.034(4) 0.038(5) 0.043(5) 0.002(4) 0.014(4) 0.005(4)
C24 0.038(4) 0.040(4) 0.037(4) 0.003(3) 0.018(3) -0.002(3)
N24 0.068(6) 0.053(6) 0.025(4) 0.005(4) 0.015(5) -0.002(5)
C25 0.045(5) 0.035(5) 0.029(5) -0.001(4) 0.009(4) -0.003(4)
N25 0.039(4) 0.054(6) 0.033(4) -0.006(4) 0.009(4) -0.010(4)
C26 0.042(2) 0.043(2) 0.044(2) -0.0007(10) 0.0178(13) 0.0005(10)
N26 0.025(4) 0.077(8) 0.157(11) -0.009(7) 0.050(6) 0.003(4)
C27 0.046(4) 0.065(5) 0.057(4) 0.008(4) 0.027(4) -0.008(4)
N27A 0.074(8) 0.076(9) 0.076(8) 0.001(5) 0.036(5) -0.001(5)
C28 0.043(6) 0.038(6) 0.044(5) 0.005(4) 0.010(5) 0.002(5)
N28 0.037(5) 0.052(6) 0.057(6) 0.000(5) 0.012(4) -0.010(4)
C31 0.035(5) 0.026(4) 0.027(4) -0.003(3) 0.009(4) 0.000(4)
N31 0.043(4) 0.032(4) 0.033(4) -0.002(3) 0.019(4) 0.002(3)
C32 0.066(7) 0.031(5) 0.028(5) -0.002(4) 0.021(5) 0.002(5)
N32 0.061(6) 0.034(5) 0.033(4) -0.001(4) 0.011(4) 0.009(4)
C33 0.033(5) 0.033(5) 0.041(5) -0.011(4) 0.014(4) -0.009(4)
N33 0.052(5) 0.039(5) 0.036(4) 0.002(4) 0.025(4) -0.009(4)
C34 0.026(3) 0.036(4) 0.031(3) -0.002(3) 0.013(3) 0.007(3)
N34 0.057(6) 0.047(5) 0.036(4) -0.003(4) 0.021(4) -0.002(4)
C35 0.029(3) 0.044(4) 0.037(4) 0.003(3) 0.013(3) 0.002(3)
N35 0.038(5) 0.074(7) 0.039(5) 0.008(5) 0.008(4) 0.011(5)
C36 0.096(10) 0.034(6) 0.095(10) -0.017(6) 0.074(10) -0.010(6)
N36A 0.091(9) 0.071(9) 0.090(9) -0.007(7) 0.042(8) -0.005(8)
C37A 0.082(8) 0.085(8) 0.075(8) -0.031(6) 0.008(6) 0.007(7)
N37A 0.144(14) 0.145(14) 0.104(11) -0.055(11) -0.022(10) 0.027(11)
C38 0.068(7) 0.041(6) 0.031(5) -0.004(4) 0.019(5) 0.003(5)
N38 0.105(9) 0.068(8) 0.055(6) -0.010(6) 0.048(7) 0.009(7)
O41 0.060(5) 0.090(7) 0.025(4) -0.002(4) 0.015(4) 0.017(5)
O43 0.066(6) 0.079(7) 0.073(6) 0.009(5) 0.038(5) -0.020(5)
O45 0.084(6) 0.060(6) 0.065(5) 0.002(4) 0.046(5) 0.016(5)
O51 0.065(5) 0.084(7) 0.035(4) 0.005(4) 0.012(4) -0.003(5)
O53 0.048(4) 0.060(5) 0.039(4) -0.006(4) -0.006(3) 0.016(4)
O55 0.074(6) 0.050(5) 0.089(7) 0.006(5) 0.033(6) -0.011(5)
O61 0.068(6) 0.069(6) 0.069(6) 0.017(5) 0.038(5) -0.007(5)
O63 0.055(5) 0.058(6) 0.072(6) 0.001(4) 0.015(5) -0.019(4)
O65 0.061(5) 0.040(5) 0.088(7) 0.002(4) 0.018(5) 0.015(4)
O71 0.050(5) 0.061(5) 0.053(5) 0.008(4) 0.012(4) 0.004(4)
O73 0.047(4) 0.062(5) 0.040(4) 0.007(3) 0.021(4) 0.024(4)
O75 0.081(6) 0.032(4) 0.095(7) 0.005(4) 0.042(6) 0.008(4)

loop_
_atom_type_symbol
_atom_type_description
_atom_type_scat_dispersion_real
_atom_type_scat_dispersion_imag
_atom_type_scat_source
C C 0.0033 0.0016 'International Tables Vol C Tables 4.2.6.8 and 6.1.1.4'
H H 0 0 'International Tables Vol C Tables 4.2.6.8 and 6.1.1.4'
N N 0.0061 0.0033 'International Tables Vol C Tables 4.2.6.8 and 6.1.1.4'
O O 0.0106 0.006 'International Tables Vol C Tables 4.2.6.8 and 6.1.1.4'
Fe Fe 0.3463 0.8444 'International Tables Vol C Tables 4.2.6.8 and 6.1.1.4'
W W -0.849 6.8722 'International Tables Vol C Tables 4.2.6.8 and 6.1.1.4'
Co Co 0.3494 0.9721 'International Tables Vol C Tables 4.2.6.8 and 6.1.1.4'

loop_
_geom_angle_atom_site_label_1
_geom_angle_atom_site_label_2
_geom_angle_atom_site_label_3
_geom_angle
_geom_angle_site_symmetry_1
_geom_angle_site_symmetry_3
C18 W1 C16 77.1(7) . .
C18 W1 C15 146.0(5) . .
C16 W1 C15 76.6(5) . .
C18 W1 C13 70.5(5) . .
C16 W1 C13 128.0(5) . .
C15 W1 C13 143.6(4) . .
C18 W1 C11 141.0(5) . .
C16 W1 C11 133.0(5) . .
C15 W1 C11 72.9(3) . .
C13 W1 C11 70.9(3) . .
C18 W1 C12 101.3(6) . .
C16 W1 C12 71.8(5) . .
C15 W1 C12 90.6(4) . .
C13 W1 C12 76.0(4) . .
C11 W1 C12 73.7(4) . .
C18 W1 C17 75.4(5) . .
C16 W1 C17 71.7(5) . .
C15 W1 C17 76.1(4) . .
C13 W1 C17 132.9(4) . .
C11 W1 C17 131.4(4) . .
C12 W1 C17 143.2(4) . .
C18 W1 C14 95.2(6) . .
C16 W1 C14 144.0(5) . .
C15 W1 C14 93.4(4) . .
C13 W1 C14 79.6(4) . .
C11 W1 C14 73.2(3) . .
C12 W1 C14 143.8(4) . .
C17 W1 C14 72.3(4) . .
C27 W2 C26 76.9(5) . .
C27 W2 C22 79.5(4) . .
C26 W2 C22 146.3(4) . .
C27 W2 C25 144.7(4) . .
C26 W2 C25 87.2(4) . .
C22 W2 C25 98.7(4) . .
C27 W2 C28 73.1(4) . .
C26 W2 C28 76.2(4) . .
C22 W2 C28 74.1(4) . .
C25 W2 C28 72.6(4) . .
C27 W2 C23 125.0(4) . .
C26 W2 C23 72.2(4) . .
C22 W2 C23 141.5(3) . .
C25 W2 C23 77.6(4) . .
C28 W2 C23 137.1(4) . .
C27 W2 C24 71.0(4) . .
C26 W2 C24 110.1(4) . .
C22 W2 C24 84.1(4) . .
C25 W2 C24 144.2(4) . .
C28 W2 C24 140.7(4) . .
C23 W2 C24 78.5(4) . .
C27 W2 C21 134.4(4) . .
C26 W2 C21 141.9(4) . .
C22 W2 C21 70.8(3) . .
C25 W2 C21 75.2(3) . .
C28 W2 C21 127.3(4) . .
C23 W2 C21 71.2(3) . .
C24 W2 C21 72.1(3) . .
C37A W3 C36 76.6(7) . .
C37A W3 C34 89.0(6) . .
C36 W3 C34 144.8(4) . .
C37A W3 C32 146.0(5) . .
C36 W3 C32 81.0(5) . .
C34 W3 C32 95.0(4) . .
C37A W3 C33 107.5(6) . .
C36 W3 C33 70.3(4) . .
C34 W3 C33 144.7(3) . .
C32 W3 C33 88.2(4) . .
C37A W3 C31 139.8(5) . .
C36 W3 C31 135.9(5) . .
C34 W3 C31 73.7(3) . .
C32 W3 C31 73.0(3) . .
C33 W3 C31 73.8(3) . .
C37A W3 C38 75.0(5) . .
C36 W3 C38 72.9(4) . .
C34 W3 C38 72.4(4) . .
C32 W3 C38 74.1(4) . .
C33 W3 C38 141.2(4) . .
C31 W3 C38 129.6(4) . .
C37A W3 C35 69.4(5) . .
C36 W3 C35 121.1(5) . .
C34 W3 C35 81.5(3) . .
C32 W3 C35 144.6(4) . .
C33 W3 C35 75.9(4) . .
C31 W3 C35 72.3(4) . .
C38 W3 C35 135.9(4) . .
N31 Co1 N31 89.0(4) . 2_655
N31 Co1 N11 88.7(3) . .
N31 Co1 N11 176.1(3) 2_655 .
N31 Co1 N11 176.1(3) . 2_655
N31 Co1 N11 88.7(3) 2_655 2_655
N11 Co1 N11 93.8(4) . 2_655
N31 Co1 N21 90.1(3) . .
N31 Co1 N21 92.4(3) 2_655 .
N11 Co1 N21 90.8(3) . .
N11 Co1 N21 86.9(3) 2_655 .
N31 Co1 N21 92.4(3) . 2_655
N31 Co1 N21 90.1(3) 2_655 2_655
N11 Co1 N21 86.9(3) . 2_655
N11 Co1 N21 90.8(3) 2_655 2_655
N21 Co1 N21 176.5(4) . 2_655
N13 Co2 O63 175.7(4) . .
N13 Co2 O65 92.2(4) . .
O63 Co2 O65 84.7(4) . .
N13 Co2 N12 95.7(4) . 2_655
O63 Co2 N12 87.5(4) . 2_655
O65 Co2 N12 91.6(4) . 2_655
N13 Co2 N22 92.0(3) . .
O63 Co2 N22 90.8(4) . .
O65 Co2 N22 174.5(4) . .
N12 Co2 N22 91.4(4) 2_655 .
N13 Co2 O61 88.2(4) . .
O63 Co2 O61 88.5(4) . .
O65 Co2 O61 86.3(4) . .
N12 Co2 O61 175.6(4) 2_655 .
N22 Co2 O61 90.4(4) . .
N15 Fe5 N35 91.2(4) . .
N15 Fe5 O53 91.4(4) . .
N35 Fe5 O53 174.9(3) . .
N15 Fe5 N25 90.6(4) . 2_655
N35 Fe5 N25 94.7(3) . 2_655
O53 Fe5 N25 89.7(3) . 2_655
N15 Fe5 O55 177.4(4) . .
N35 Fe5 O55 88.9(4) . .
O53 Fe5 O55 88.3(4) . .
N25 Fe5 O55 91.9(4) 2_655 .
N15 Fe5 O51 92.8(4) . .
N35 Fe5 O51 89.2(4) . .
O53 Fe5 O51 86.2(3) . .
N25 Fe5 O51 174.7(3) 2_655 .
O55 Fe5 O51 84.6(4) . .
N32 Co3 O71 178.7(4) . .
N32 Co3 O75 91.1(4) . .
O71 Co3 O75 87.6(4) . .
N32 Co3 N33 90.4(3) . 2_655
O71 Co3 N33 89.8(3) . 2_655
O75 Co3 N33 89.0(4) . 2_655
N32 Co3 O73 91.1(3) . .
O71 Co3 O73 88.6(3) . .
O75 Co3 O73 85.2(3) . .
N33 Co3 O73 174.1(3) 2_655 .
N32 Co3 N23 91.5(3) . .
O71 Co3 N23 89.8(3) . .
O75 Co3 N23 173.3(3) . .
N33 Co3 N23 97.1(3) 2_655 .
O73 Co3 N23 88.5(3) . .
O41 Co4 N14 91.2(3) . .
O41 Co4 N24 174.1(4) . .
N14 Co4 N24 94.2(4) . .
O41 Co4 O43 85.6(4) . .
N14 Co4 O43 89.5(4) . .
N24 Co4 O43 92.1(4) . .
O41 Co4 O45 85.7(3) . .
N14 Co4 O45 174.3(3) . .
N24 Co4 O45 88.8(4) . .
O43 Co4 O45 85.5(4) . .
O41 Co4 N34 90.4(4) . .
N14 Co4 N34 91.5(4) . .
N24 Co4 N34 91.8(4) . .
O43 Co4 N34 175.9(4) . .
O45 Co4 N34 93.3(4) . .
N11 C11 W1 177.8(9) . .
C11 N11 Co1 175.4(8) . .
N12 C12 W1 176.8(10) . .
C12 N12 Co2 176.7(10) . 2_655
N13 C13 W1 178.4(9) . .
C13 N13 Co2 177.5(9) . .
N14 C14 W1 175.0(9) . .
C14 N14 Co4 175.8(8) . .
N15 C15 W1 175.6(10) . .
C15 N15 Fe5 175.4(10) . .
N16 C16 W1 178.3(17) . .
N17 C17 W1 178.2(10) . .
N18 C18 W1 178(2) . .
N21 C21 W2 177.1(8) . .
C21 N21 Co1 174.9(7) . .
N22 C22 W2 177.4(8) . .
C22 N22 Co2 173.1(8) . .
N23 C23 W2 176.3(9) . .
C23 N23 Co3 175.6(8) . .
N24 C24 W2 176.4(9) . .
C24 N24 Co4 174.9(10) . .
N25 C25 W2 175.3(10) . .
C25 N25 Co5 172.4(9) . 2_655
C25 N25 Fe5 172.4(9) . 2_655
N26 C26 W2 179.6(14) . .
N27B C27 W2 167.4(15) . .
N27A C27 W2 163.7(17) . .
N27B N27A C27 72(4) . .
N27A N27B C27 79(4) . .
N28 C28 W2 178.8(11) . .
N31 C31 W3 177.5(8) . .
C31 N31 Co1 178.0(8) . .
N32 C32 W3 177.6(9) . .
C32 N32 Co3 171.8(9) . .
N33 C33 W3 177.5(9) . .
C33 N33 Fe3 175.3(8) . 2_655
C33 N33 Co3 175.3(8) . 2_655
N34 C34 W3 175.3(9) . .
C34 N34 Co4 172.8(9) . .
N35 C35 W3 178.7(10) . .
C35 N35 Fe5 178.8(10) . .
N36B C36 W3 153(3) . .
N36A C36 W3 169.6(19) . .
N36B N36A C36 71(6) . .
N36A N36B C36 72(5) . .
N37A C37A W3 179(2) . .
N38 C38 W3 178.0(12) . .
C42A O41 Co4 129.9(10) . .
O41 C42A H42A 109.5 . .
O41 C42A H42B 109.5 . .
H42A C42A H42B 109.5 . .
O41 C42A H42C 109.5 . .
H42A C42A H42C 109.5 . .
H42B C42A H42C 109.5 . .
C44A O43 Co4 128(5) . .
O43 C44A H44A 109.5 . .
O43 C44A H44B 109.5 . .
H44A C44A H44B 109.5 . .
O43 C44A H44C 109.5 . .
H44A C44A H44C 109.5 . .
H44B C44A H44C 109.5 . .
O43 C44A H44D 109.5 . .
H44A C44A H44D 141.1 . .
H44B C44A H44D 56.3 . .
H44C C44A H44D 56.3 . .
O43 C44A H44E 109.5 . .
H44A C44A H44E 56.3 . .
H44B C44A H44E 141.1 . .
H44C C44A H44E 56.3 . .
H44D C44A H44E 109.5 . .
O43 C44A H44F 109.5 . .
H44A C44A H44F 56.3 . .
H44B C44A H44F 56.3 . .
H44C C44A H44F 141.1 . .
H44D C44A H44F 109.5 . .
H44E C44A H44F 109.5 . .
C46A O45 Co4 131.4(15) . .
O45 C46A H46A 109.5 . .
O45 C46A H46B 109.5 . .
H46A C46A H46B 109.5 . .
O45 C46A H46C 109.5 . .
H46A C46A H46C 109.5 . .
H46B C46A H46C 109.5 . .
C52A O51 Fe5 125(2) . .
O51 C52A H52A 109.5 . .
O51 C52A H52B 109.5 . .
H52A C52A H52B 109.5 . .
O51 C52A H52C 109.5 . .
H52A C52A H52C 109.5 . .
H52B C52A H52C 109.5 . .
C54 O53 Fe5 127.4(7) . .
O53 C54 H54A 109.5 . .
O53 C54 H54B 109.5 . .
H54A C54 H54B 109.5 . .
O53 C54 H54C 109.5 . .
H54A C54 H54C 109.5 . .
H54B C54 H54C 109.5 . .
O53 C54 H54D 109.5 . .
H54A C54 H54D 141.1 . .
H54B C54 H54D 56.3 . .
H54C C54 H54D 56.3 . .
O53 C54 H54E 109.5 . .
H54A C54 H54E 56.3 . .
H54B C54 H54E 141.1 . .
H54C C54 H54E 56.3 . .
H54D C54 H54E 109.5 . .
O53 C54 H54F 109.5 . .
H54A C54 H54F 56.3 . .
H54B C54 H54F 56.3 . .
H54C C54 H54F 141.1 . .
H54D C54 H54F 109.5 . .
H54E C54 H54F 109.5 . .
C56A O55 Fe5 120.7(15) . .
O55 C56A H56A 109.5 . .
O55 C56A H56B 109.5 . .
H56A C56A H56B 109.5 . .
O55 C56A H56C 109.5 . .
H56A C56A H56C 109.5 . .
H56B C56A H56C 109.5 . .
C62 O61 Co2 122.7(10) . .
O61 C62 H62A 109.5 . .
O61 C62 H62B 109.5 . .
H62A C62 H62B 109.5 . .
O61 C62 H62C 109.5 . .
H62A C62 H62C 109.5 . .
H62B C62 H62C 109.5 . .
C64 O63 Co2 126.6(8) . .
O63 C64 H64A 109.5 . .
O63 C64 H64B 109.5 . .
H64A C64 H64B 109.5 . .
O63 C64 H64C 109.5 . .
H64A C64 H64C 109.5 . .
H64B C64 H64C 109.5 . .
C66 O65 Co2 128.0(11) . .
O65 C66 H66A 109.5 . .
O65 C66 H66B 109.5 . .
H66A C66 H66B 109.5 . .
O65 C66 H66C 109.5 . .
H66A C66 H66C 109.5 . .
H66B C66 H66C 109.5 . .
C72 O71 Co3 126.6(8) . .
O71 C72 H72A 109.5 . .
O71 C72 H72B 109.5 . .
H72A C72 H72B 109.5 . .
O71 C72 H72C 109.5 . .
H72A C72 H72C 109.5 . .
H72B C72 H72C 109.5 . .
C74 O73 Co3 127.3(8) . .
O73 C74 H74A 109.5 . .
O73 C74 H74B 109.5 . .
H74A C74 H74B 109.5 . .
O73 C74 H74C 109.5 . .
H74A C74 H74C 109.5 . .
H74B C74 H74C 109.5 . .
C76A O75 Co3 138(2) . .
O75 C76A H76A 109.5 . .
O75 C76A H76B 109.5 . .
H76A C76A H76B 109.5 . .
O75 C76A H76C 109.5 . .
H76A C76A H76C 109.5 . .
H76B C76A H76C 109.5 . .
O75 C76A H76D 109.5 . .
H76A C76A H76D 141.1 . .
H76B C76A H76D 56.3 . .
H76C C76A H76D 56.3 . .
O75 C76A H76E 109.5 . .
H76A C76A H76E 56.3 . .
H76B C76A H76E 141.1 . .
H76C C76A H76E 56.3 . .
H76D C76A H76E 109.5 . .
O75 C76A H76F 109.5 . .
H76A C76A H76F 56.3 . .
H76B C76A H76F 56.3 . .
H76C C76A H76F 141.1 . .
H76D C76A H76F 109.5 . .
H76E C76A H76F 109.5 . .
C2A C2B O2 63.8(19) . .
C2B C2A O2 64.2(19) . .
C2A O2 C2B 52(4) . .
C4B C4A O4A 83(4) . .
C4A C4B O4B 174(9) . .
C4A C4B O4A 57(3) . .
O4B C4B O4A 118(6) . .
O6A C6 O6B 45(4) . .
O6B O6A C6 67.7(19) . .
O6A O6B C6 67.4(19) . .
C8 O8 C8 151(6) . 2_655

loop_
_geom_bond_atom_site_label_1
_geom_bond_atom_site_label_2
_geom_bond_distance
_geom_bond_site_symmetry_2
W1 C18 2.119(15) .
W1 C16 2.151(14) .
W1 C15 2.163(11) .
W1 C13 2.166(11) .
W1 C11 2.167(9) .
W1 C12 2.176(10) .
W1 C17 2.180(11) .
W1 C14 2.182(10) .
W2 C27 2.147(11) .
W2 C26 2.155(11) .
W2 C22 2.158(9) .
W2 C25 2.168(9) .
W2 C28 2.181(11) .
W2 C23 2.183(10) .
W2 C24 2.201(11) .
W2 C21 2.217(8) .
W3 C37A 2.117(16) .
W3 C36 2.138(12) .
W3 C34 2.155(10) .
W3 C32 2.162(12) .
W3 C33 2.168(10) .
W3 C31 2.168(9) .
W3 C38 2.173(11) .
W3 C35 2.194(10) .
Co1 N31 2.082(8) .
Co1 N31 2.083(8) 2_655
Co1 N11 2.086(7) .
Co1 N11 2.086(7) 2_655
Co1 N21 2.089(7) .
Co1 N21 2.089(7) 2_655
Co2 N13 2.091(10) .
Co2 O63 2.096(9) .
Co2 O65 2.104(9) .
Co2 N12 2.114(9) 2_655
Co2 N22 2.120(10) .
Co2 O61 2.146(8) .
Fe5 N15 2.107(9) .
Fe5 N35 2.110(10) .
Fe5 O53 2.110(8) .
Fe5 N25 2.114(9) 2_655
Fe5 O55 2.115(9) .
Fe5 O51 2.143(8) .
Co3 N32 2.102(10) .
Co3 O71 2.107(8) .
Co3 O75 2.115(9) .
Co3 N33 2.130(8) 2_655
Co3 O73 2.132(7) .
Co3 N23 2.134(9) .
Co4 O41 2.092(8) .
Co4 N14 2.098(9) .
Co4 N24 2.099(10) .
Co4 O43 2.125(8) .
Co4 O45 2.135(8) .
Co4 N34 2.141(10) .
C11 N11 1.130(11) .
C12 N12 1.132(13) .
N12 Co2 2.114(9) 2_655
C13 N13 1.142(14) .
C14 N14 1.140(13) .
C15 N15 1.163(14) .
C16 N16 1.17(2) .
C17 N17 1.135(14) .
C18 N18 1.14(2) .
C21 N21 1.067(10) .
C22 N22 1.133(13) .
C23 N23 1.121(12) .
C24 N24 1.111(14) .
C25 N25 1.128(12) .
N25 Co5 2.114(9) 2_655
N25 Fe5 2.114(9) 2_655
C26 N26 1.116(14) .
C27 N27B 1.21(2) .
C27 N27A 1.25(3) .
N27A N27B 0.60(3) .
C28 N28 1.147(14) .
C31 N31 1.127(11) .
C32 N32 1.165(14) .
C33 N33 1.143(12) .
N33 Fe3 2.130(8) 2_655
N33 Co3 2.130(8) 2_655
C34 N34 1.157(13) .
C35 N35 1.110(13) .
C36 N36B 1.16(6) .
C36 N36A 1.17(2) .
N36A N36B 0.75(6) .
C37A N37A 1.15(2) .
C38 N38 1.134(14) .
O41 C42A 1.43(2) .
C42A H42A 0.97 .
C42A H42B 0.97 .
C42A H42C 0.97 .
O43 C44A 1.429(10) .
C44A H44A 0.97 .
C44A H44B 0.97 .
C44A H44C 0.97 .
C44A H44D 0.97 .
C44A H44E 0.97 .
C44A H44F 0.97 .
O45 C46A 1.37(4) .
C46A H46A 0.97 .
C46A H46B 0.97 .
C46A H46C 0.97 .
O51 C52A 1.43(4) .
C52A H52A 0.97 .
C52A H52B 0.97 .
C52A H52C 0.97 .
O53 C54 1.408(15) .
C54 H54A 0.97 .
C54 H54B 0.97 .
C54 H54C 0.97 .
C54 H54D 0.97 .
C54 H54E 0.97 .
C54 H54F 0.97 .
O55 C56A 1.39(3) .
C56A H56A 0.97 .
C56A H56B 0.97 .
C56A H56C 0.97 .
O61 C62 1.41(2) .
C62 H62A 0.97 .
C62 H62B 0.97 .
C62 H62C 0.97 .
O63 C64 1.442(17) .
C64 H64A 0.97 .
C64 H64B 0.97 .
C64 H64C 0.97 .
O65 C66 1.43(2) .
C66 H66A 0.97 .
C66 H66B 0.97 .
C66 H66C 0.97 .
O71 C72 1.451(16) .
C72 H72A 0.97 .
C72 H72B 0.97 .
C72 H72C 0.97 .
O73 C74 1.393(17) .
C74 H74A 0.97 .
C74 H74B 0.97 .
C74 H74C 0.97 .
O75 C76A 1.37(5) .
C76A H76A 0.97 .
C76A H76B 0.97 .
C76A H76C 0.97 .
C76A H76D 0.97 .
C76A H76E 0.97 .
C76A H76F 0.97 .
C1 O1 1.428(10) .
C2B C2A 1.25(8) .
C2B O2 1.429(10) .
C2A O2 1.424(10) .
C3 O3 1.431(10) .
C4A C4B 1.09(8) .
C4A O4A 1.429(10) .
O4A C4B 1.69(7) .
C4B O4B 1.433(10) .
C5A O5 1.433(10) .
C6 O6A 1.427(10) .
C6 O6B 1.430(10) .
O6A O6B 1.09(8) .
O7 C7 1.433(10) .
O8 C8 1.428(10) .
O8 C8 1.428(10) 2_655

loop_
_geom_torsion_atom_site_label_1
_geom_torsion_atom_site_label_2
_geom_torsion_atom_site_label_3
_geom_torsion_atom_site_label_4
_geom_torsion
W2 C27 N27A N27B 170(4)
W2 C27 N27B N27A -167(5)
W3 C36 N36A N36B 171(7)
W3 C36 N36B N36A -177(3)
C4A O4A C4B O4B 175(11)
